data_4025300
loop_
_publ_author_name
'Perla Y. L\'opez-Camacho'
'Pedro Joseph-Nathan'
'B\'arbara Gordillo-Rom\'an'
'Oscar R. Su\'arez-Castillo'
'Martha S. Morales-R\'ios'

_publ_section_title
;
 Cascade [1,3]-Sigmatropic Rearrangements of Ketene O,O-Acetals: Kinetic
 and DFT Level Mechanistic Studies
;
_journal_name_full 'Journal of Organic Chemistry'
_journal_page_first 1898
_journal_page_last 1910
_journal_paper_doi 10.1021/jo902520z
_journal_volume 75
_journal_year 2010
_chemical_formula_moiety 'C21 H18 N2 O4'
_chemical_formula_sum 'C21 H18 N2 O4'
_chemical_formula_weight 362.37
_chemical_name_systematic
;
1a-Benzyl-1-cyano-1a,6a-dihydro-1H-6-aza-cyclopropa
[alpha]indene-1,6-dicarboxylic acid dimethyl ester.
;
_space_group_IT_number 14
_symmetry_cell_setting monoclinic
_symmetry_space_group_name_Hall '-P 2yn'
_symmetry_space_group_name_H-M 'P 1 21/n 1'
_atom_sites_solution_hydrogens geom
_atom_sites_solution_primary direct
_atom_sites_solution_secondary difmap
_audit_creation_method SHELXL-97
_cell_angle_alpha 90.00
_cell_angle_beta 111.248(1)
_cell_angle_gamma 90.00
_cell_formula_units_Z 4
_cell_length_a 9.5591(4)
_cell_length_b 19.9752(7)
_cell_length_c 10.3978(4)
_cell_measurement_reflns_used 600
_cell_measurement_temperature 293(2)
_cell_measurement_theta_max 26.00
_cell_measurement_theta_min 1.99
_cell_volume 1850.44(12)
_computing_cell_refinement 'Bruker Smart'
_computing_data_collection 'Bruker Smart'
_computing_data_reduction 'Bruker Smart'
_computing_molecular_graphics 'Ortep-3 for Windows (Farrugia, 1997)'
_computing_publication_material 'WinGX publication routines (Farrugia, 1999)'
_computing_structure_refinement 'SHELXL-97 (Sheldrick, 1997)'
_computing_structure_solution 'SHELXL-97 (Sheldrick, 1997)'
_diffrn_ambient_temperature 293(2)
_diffrn_measured_fraction_theta_full 0.999
_diffrn_measured_fraction_theta_max 0.999
_diffrn_measurement_device_type 'Bruker Smart 6000 CCD'
_diffrn_measurement_method 'Phi and omega scans'
_diffrn_radiation_monochromator graphite
_diffrn_radiation_source 'fine-focus sealed tube'
_diffrn_radiation_type MoK\a
_diffrn_radiation_wavelength 0.71073
_diffrn_reflns_av_R_equivalents 0.0393
_diffrn_reflns_av_sigmaI/netI 0.0464
_diffrn_reflns_limit_h_max 11
_diffrn_reflns_limit_h_min -10
_diffrn_reflns_limit_k_max 24
_diffrn_reflns_limit_k_min -22
_diffrn_reflns_limit_l_max 12
_diffrn_reflns_limit_l_min -12
_diffrn_reflns_number 12483
_diffrn_reflns_theta_full 26.01
_diffrn_reflns_theta_max 26.01
_diffrn_reflns_theta_min 2.04
_diffrn_standards_decay_% <1
_exptl_absorpt_coefficient_mu 0.091
_exptl_absorpt_correction_type none
_exptl_crystal_colour colourless
_exptl_crystal_density_diffrn 1.301
_exptl_crystal_density_method 'not measured'
_exptl_crystal_description prism
_exptl_crystal_F_000 760
_exptl_crystal_size_max 0.36
_exptl_crystal_size_mid 0.29
_exptl_crystal_size_min 0.19
_refine_diff_density_max 0.202
_refine_diff_density_min -0.225
_refine_diff_density_rms 0.033
_refine_ls_extinction_coef 0.025(2)
_refine_ls_extinction_expression Fc^*^=kFc[1+0.001xFc^2^\l^3^/sin(2\q)]^-1/4^
_refine_ls_extinction_method SHELXL
_refine_ls_goodness_of_fit_ref 0.931
_refine_ls_hydrogen_treatment mixed
_refine_ls_matrix_type full
_refine_ls_number_parameters 245
_refine_ls_number_reflns 3633
_refine_ls_number_restraints 0
_refine_ls_restrained_S_all 0.931
_refine_ls_R_factor_all 0.0748
_refine_ls_R_factor_gt 0.0428
_refine_ls_shift/su_max 0.000
_refine_ls_shift/su_mean 0.000
_refine_ls_structure_factor_coef Fsqd
_refine_ls_weighting_details 'calc w=1/[\s^2^(Fo^2^)+(0.0655P)^2^+0.0000P] where P=(Fo^2^+2Fc^2^)/3'
_refine_ls_weighting_scheme calc
_refine_ls_wR_factor_gt 0.1082
_refine_ls_wR_factor_ref 0.1196
_reflns_number_gt 2276
_reflns_number_total 3633
_reflns_threshold_expression >2sigma(I)
_cod_data_source_file jo902520z_si_002_2.cif
_cod_data_source_block 3c
_cod_database_code 4025300

loop_
_symmetry_equiv_pos_as_xyz
'x, y, z'
'-x+1/2, y+1/2, -z+1/2'
'-x, -y, -z'
'x-1/2, -y-1/2, z-1/2'

loop_
_atom_site_label
_atom_site_type_symbol
_atom_site_fract_x
_atom_site_fract_y
_atom_site_fract_z
_atom_site_U_iso_or_equiv
_atom_site_adp_type
_atom_site_occupancy
_atom_site_symmetry_multiplicity
_atom_site_calc_flag
_atom_site_refinement_flags
_atom_site_disorder_assembly
_atom_site_disorder_group
C2 C 1.0910(2) 0.94989(9) 0.2618(2) 0.0457(5) Uani 1 1 d . . .
C3 C 0.9320(2) 0.93388(9) 0.24016(18) 0.0404(4) Uani 1 1 d . . .
C3A C 0.8270(2) 0.90348(8) 0.09701(18) 0.0385(4) Uani 1 1 d . . .
C3B C 0.6845(2) 0.87377(9) 0.09929(18) 0.0391(4) Uani 1 1 d . . .
C4 C 0.6294(2) 0.80901(9) 0.07077(19) 0.0462(5) Uani 1 1 d . . .
H4 H 0.6888 0.7747 0.0505 0.080 Uiso 1 1 d R . .
C5 C 0.4881(2) 0.79514(11) 0.0720(2) 0.0555(5) Uani 1 1 d . . .
H5 H 0.4489 0.7505 0.0529 0.080 Uiso 1 1 d R . .
C6 C 0.4033(2) 0.84489(11) 0.1013(2) 0.0559(6) Uani 1 1 d . . .
H6 H 0.3058 0.8340 0.1022 0.080 Uiso 1 1 d R . .
C7 C 0.4551(2) 0.91013(10) 0.12852(19) 0.0483(5) Uani 1 1 d . . .
H7 H 0.3968 0.9446 0.1497 0.080 Uiso 1 1 d R . .
C7A C 0.5961(2) 0.92362(9) 0.12577(17) 0.0403(4) Uani 1 1 d . . .
C8A C 0.8147(2) 0.97555(9) 0.12735(19) 0.0416(5) Uani 1 1 d . . .
H8A H 0.8483 1.0086 0.0780 0.080 Uiso 1 1 d R . .
C9 C 0.6395(2) 1.04287(10) 0.19952(19) 0.0471(5) Uani 1 1 d . . .
C10 C 0.7397(3) 1.14881(10) 0.2865(3) 0.0736(7) Uani 1 1 d . . .
H10A H 0.8288 1.1749 0.3027 0.080 Uiso 1 1 d R . .
H10B H 0.7251 1.1419 0.3722 0.080 Uiso 1 1 d R . .
H10C H 0.6547 1.1722 0.2234 0.080 Uiso 1 1 d R . .
C11 C 0.8997(2) 0.91633(10) 0.3611(2) 0.0481(5) Uani 1 1 d . . .
C12 C 1.3368(3) 0.95381(17) 0.4243(3) 0.0941(10) Uani 1 1 d . . .
H12A H 1.3777 0.9318 0.3637 0.080 Uiso 1 1 d R . .
H12B H 1.3931 0.9412 0.5180 0.080 Uiso 1 1 d R . .
H12C H 1.3427 1.0014 0.4148 0.080 Uiso 1 1 d R . .
C13 C 0.8940(2) 0.87833(9) -0.00524(19) 0.0453(5) Uani 1 1 d . . .
H13A H 0.9630 0.9115 -0.0133 0.080 Uiso 1 1 d R . .
H13B H 0.8151 0.8743 -0.0939 0.080 Uiso 1 1 d R . .
C14 C 0.9754(2) 0.81185(9) 0.02895(19) 0.0417(4) Uani 1 1 d . . .
C15 C 1.0112(2) 0.77914(11) -0.0728(2) 0.0561(5) Uani 1 1 d . . .
H15 H 0.9795 0.7984 -0.1635 0.080 Uiso 1 1 d R . .
C16 C 1.0919(3) 0.71997(12) -0.0454(2) 0.0671(6) Uani 1 1 d . . .
H16 H 1.1166 0.6984 -0.1170 0.080 Uiso 1 1 d R . .
C17 C 1.1371(3) 0.69190(11) 0.0837(3) 0.0652(6) Uani 1 1 d . . .
H17 H 1.1929 0.6508 0.1027 0.080 Uiso 1 1 d R . .
C18 C 1.1010(3) 0.72299(11) 0.1846(2) 0.0654(6) Uani 1 1 d . . .
H18 H 1.1315 0.7034 0.2749 0.080 Uiso 1 1 d R . .
C19 C 1.0208(2) 0.78261(10) 0.1580(2) 0.0553(6) Uani 1 1 d . . .
H19 H 0.9957 0.8039 0.2296 0.080 Uiso 1 1 d R . .
N8 N 0.67319(17) 0.98535(7) 0.14350(16) 0.0427(4) Uani 1 1 d . . .
N11 N 0.8728(2) 0.90220(12) 0.4559(2) 0.0784(6) Uani 1 1 d . . .
O1 O 1.13076(15) 0.97370(8) 0.17438(15) 0.0630(4) Uani 1 1 d . . .
O2 O 1.18138(15) 0.93552(8) 0.38900(14) 0.0634(4) Uani 1 1 d . . .
O9 O 0.52419(17) 1.05243(7) 0.21797(15) 0.0627(4) Uani 1 1 d . . .
O10 O 0.75532(16) 1.08500(6) 0.22887(14) 0.0594(4) Uani 1 1 d . . .

loop_
_atom_site_aniso_label
_atom_site_aniso_U_11
_atom_site_aniso_U_22
_atom_site_aniso_U_33
_atom_site_aniso_U_23
_atom_site_aniso_U_13
_atom_site_aniso_U_12
C2 0.0381(11) 0.0500(11) 0.0483(11) 0.0027(9) 0.0149(10) -0.0025(9)
C3 0.0361(11) 0.0425(10) 0.0438(10) 0.0053(8) 0.0161(9) -0.0017(8)
C3A 0.0352(11) 0.0384(10) 0.0425(10) 0.0069(8) 0.0147(8) 0.0013(8)
C3B 0.0335(10) 0.0430(10) 0.0392(10) 0.0063(8) 0.0111(8) -0.0008(8)
C4 0.0445(12) 0.0450(11) 0.0479(11) 0.0035(8) 0.0151(10) -0.0029(9)
C5 0.0468(13) 0.0563(13) 0.0593(12) 0.0038(10) 0.0143(11) -0.0135(10)
C6 0.0345(12) 0.0743(15) 0.0570(13) 0.0084(11) 0.0142(10) -0.0108(11)
C7 0.0351(11) 0.0645(13) 0.0459(11) 0.0080(9) 0.0154(9) 0.0025(9)
C7A 0.0340(11) 0.0460(11) 0.0392(10) 0.0063(8) 0.0111(8) 0.0009(8)
C8A 0.0372(11) 0.0410(10) 0.0490(11) 0.0070(8) 0.0184(9) 0.0008(8)
C9 0.0468(13) 0.0511(12) 0.0430(11) 0.0049(9) 0.0157(10) 0.0078(10)
C10 0.097(2) 0.0491(13) 0.0769(16) -0.0131(11) 0.0344(15) -0.0031(13)
C11 0.0375(12) 0.0590(12) 0.0483(11) 0.0029(9) 0.0161(10) -0.0065(9)
C12 0.0425(15) 0.173(3) 0.0604(15) 0.0082(16) 0.0114(12) -0.0262(17)
C13 0.0457(12) 0.0478(11) 0.0469(11) 0.0039(8) 0.0220(10) 0.0010(9)
C14 0.0337(11) 0.0458(11) 0.0479(11) -0.0029(8) 0.0177(9) -0.0043(8)
C15 0.0495(13) 0.0672(14) 0.0508(12) -0.0086(10) 0.0173(10) 0.0043(11)
C16 0.0584(15) 0.0731(16) 0.0690(15) -0.0234(12) 0.0221(13) 0.0070(12)
C17 0.0551(15) 0.0547(13) 0.0831(17) -0.0074(12) 0.0218(13) 0.0114(11)
C18 0.0678(16) 0.0638(14) 0.0691(14) 0.0148(11) 0.0303(13) 0.0218(12)
C19 0.0616(15) 0.0544(12) 0.0572(13) 0.0065(10) 0.0303(12) 0.0132(10)
N8 0.0365(9) 0.0398(9) 0.0534(9) 0.0027(7) 0.0182(8) 0.0033(7)
N11 0.0694(15) 0.1140(17) 0.0572(12) 0.0081(11) 0.0296(11) -0.0182(12)
O1 0.0437(9) 0.0866(11) 0.0627(9) 0.0193(8) 0.0241(8) -0.0086(7)
O2 0.0374(8) 0.1008(12) 0.0493(9) 0.0068(8) 0.0126(7) -0.0110(8)
O9 0.0557(10) 0.0701(10) 0.0685(10) -0.0070(7) 0.0298(8) 0.0107(8)
O10 0.0606(10) 0.0484(8) 0.0707(10) -0.0108(7) 0.0257(8) -0.0026(7)

loop_
_atom_type_symbol
_atom_type_description
_atom_type_scat_dispersion_real
_atom_type_scat_dispersion_imag
_atom_type_scat_source
C C 0.0033 0.0016 'International Tables Vol C Tables 4.2.6.8 and 6.1.1.4'
H H 0.0000 0.0000 'International Tables Vol C Tables 4.2.6.8 and 6.1.1.4'
N N 0.0061 0.0033 'International Tables Vol C Tables 4.2.6.8 and 6.1.1.4'
O O 0.0106 0.0060 'International Tables Vol C Tables 4.2.6.8 and 6.1.1.4'

loop_
_geom_angle_atom_site_label_1
_geom_angle_atom_site_label_2
_geom_angle_atom_site_label_3
_geom_angle
_geom_angle_site_symmetry_1
_geom_angle_site_symmetry_3
_geom_angle_publ_flag
O1 C2 O2 124.75(18) . . ?
O1 C2 C3 123.75(17) . . ?
O2 C2 C3 111.49(16) . . ?
C11 C3 C2 116.69(16) . . ?
C11 C3 C8A 117.97(16) . . ?
C2 C3 C8A 114.87(15) . . ?
C11 C3 C3A 117.61(15) . . ?
C2 C3 C3A 119.29(15) . . ?
C8A C3 C3A 56.85(11) . . ?
C8A C3A C3B 103.81(14) . . ?
C8A C3A C13 123.83(15) . . ?
C3B C3A C13 120.01(16) . . ?
C8A C3A C3 60.10(12) . . ?
C3B C3A C3 114.09(14) . . ?
C13 C3A C3 120.17(15) . . ?
C4 C3B C7A 119.84(17) . . ?
C4 C3B C3A 130.11(17) . . ?
C7A C3B C3A 109.88(15) . . ?
C5 C4 C3B 118.72(18) . . ?
C4 C5 C6 120.65(19) . . ?
C5 C6 C7 121.69(19) . . ?
C7A C7 C6 117.20(18) . . ?
C7 C7A C3B 121.89(17) . . ?
C7 C7A N8 129.20(17) . . ?
C3B C7A N8 108.89(15) . . ?
N8 C8A C3A 107.87(15) . . ?
N8 C8A C3 116.17(14) . . ?
C3A C8A C3 63.05(12) . . ?
O9 C9 O10 126.63(19) . . ?
O9 C9 N8 124.66(19) . . ?
O10 C9 N8 108.71(16) . . ?
N11 C11 C3 179.3(2) . . ?
C3A C13 C14 116.02(15) . . ?
C19 C14 C15 117.66(18) . . ?
C19 C14 C13 123.53(16) . . ?
C15 C14 C13 118.78(17) . . ?
C16 C15 C14 121.3(2) . . ?
C17 C16 C15 120.3(2) . . ?
C18 C17 C16 119.2(2) . . ?
C17 C18 C19 120.8(2) . . ?
C14 C19 C18 120.81(19) . . ?
C9 N8 C7A 126.28(15) . . ?
C9 N8 C8A 122.51(16) . . ?
C7A N8 C8A 109.54(14) . . ?
C2 O2 C12 116.07(16) . . ?
C9 O10 C10 116.79(17) . . ?

loop_
_geom_bond_atom_site_label_1
_geom_bond_atom_site_label_2
_geom_bond_distance
_geom_bond_site_symmetry_2
_geom_bond_publ_flag
C2 O1 1.204(2) . ?
C2 O2 1.323(2) . ?
C2 C3 1.488(3) . ?
C3 C11 1.442(3) . ?
C3 C8A 1.540(2) . ?
C3 C3A 1.584(3) . ?
C3A C8A 1.487(2) . ?
C3A C3B 1.494(2) . ?
C3A C13 1.512(2) . ?
C3B C4 1.387(3) . ?
C3B C7A 1.396(2) . ?
C4 C5 1.384(3) . ?
C5 C6 1.384(3) . ?
C6 C7 1.386(3) . ?
C7 C7A 1.385(2) . ?
C7A N8 1.414(2) . ?
C8A N8 1.435(2) . ?
C9 O9 1.201(2) . ?
C9 O10 1.335(2) . ?
C9 N8 1.378(2) . ?
C10 O10 1.439(2) . ?
C11 N11 1.141(2) . ?
C12 O2 1.442(3) . ?
C13 C14 1.515(2) . ?
C14 C19 1.381(3) . ?
C14 C15 1.387(3) . ?
C15 C16 1.384(3) . ?
C16 C17 1.372(3) . ?
C17 C18 1.366(3) . ?
C18 C19 1.389(3) . ?
